data_4341181
loop_
_publ_author_name
'Miguel-Coello, Ana B'
'Bardaj\'i, Manuel'
'Coco, Silverio'
'Donnio, Bertrand'
'Heinrich, Beno\^it'
'Espinet, Pablo'

_publ_section_title
;
 H-bonded adducts of [2,4,6-{(C10H21O)3C6H2NH}3C3N3] with
 [LnM{PPh2(C6H4CO2H)}] displaying Columnar Mesophases at Room Temperature.
;
_journal_issue 20
_journal_name_full 'Inorganic chemistry'
_journal_page_first 10893
_journal_page_last 10902
_journal_paper_doi 10.1021/ic501039n
_journal_volume 53
_journal_year 2014
_chemical_formula_sum 'C38 H16 Au Cl3 F15 O2 P'
_chemical_formula_weight 1123.79
_chemical_name_systematic
; 
 ? 
;
_space_group_IT_number 2
_symmetry_cell_setting triclinic
_symmetry_space_group_name_Hall '-P 1'
_symmetry_space_group_name_H-M 'P -1'
_atom_sites_solution_hydrogens geom
_atom_sites_solution_primary direct
_atom_sites_solution_secondary difmap
_audit_creation_method SHELXL-97
_cell_angle_alpha 92.533(5)
_cell_angle_beta 99.200(7)
_cell_angle_gamma 93.152(5)
_cell_formula_units_Z 2
_cell_length_a 9.8540(8)
_cell_length_b 10.4075(4)
_cell_length_c 19.2765(17)
_cell_measurement_reflns_used 6529
_cell_measurement_temperature 293(2)
_cell_measurement_theta_max 28.7005
_cell_measurement_theta_min 2.0936
_cell_volume 1945.7(2)
_computing_cell_refinement
; 
CrysAlisPro, Oxford Diffraction Ltd.,
Version 1.171.33.55 (release 05-01-2010 CrysAlis171 .NET)
(compiled Jan  5 2010,16:28:46)
;
_computing_data_collection
; 
CrysAlisPro, Oxford Diffraction Ltd.,
Version 1.171.33.55 (release 05-01-2010 CrysAlis171 .NET)
(compiled Jan  5 2010,16:28:46) 
;
_computing_data_reduction
; 
CrysAlisPro, Oxford Diffraction Ltd.,
Version 1.171.33.55 (release 05-01-2010 CrysAlis171 .NET)
(compiled Jan  5 2010,16:28:46)
;
_computing_structure_refinement 'SHELXL-97 (Sheldrick, 1997)'
_computing_structure_solution 'SHELXS-97 (Sheldrick, 1990)'
_diffrn_ambient_temperature 293(2)
_diffrn_detector_area_resol_mean 10.4757
_diffrn_measured_fraction_theta_full 0.991
_diffrn_measured_fraction_theta_max 0.796
_diffrn_measurement_device_type 'SuperNova, Dual, Cu at zero, Atlas'
_diffrn_measurement_method '\w scans'
_diffrn_radiation_monochromator mirror
_diffrn_radiation_source 'SuperNova (Mo) X-ray Source'
_diffrn_radiation_type MoK\a
_diffrn_radiation_wavelength 0.71073
_diffrn_reflns_av_R_equivalents 0.0260
_diffrn_reflns_av_sigmaI/netI 0.0520
_diffrn_reflns_limit_h_max 9
_diffrn_reflns_limit_h_min -12
_diffrn_reflns_limit_k_max 13
_diffrn_reflns_limit_k_min -7
_diffrn_reflns_limit_l_max 22
_diffrn_reflns_limit_l_min -23
_diffrn_reflns_number 13316
_diffrn_reflns_theta_full 25.00
_diffrn_reflns_theta_max 28.76
_diffrn_reflns_theta_min 2.10
_exptl_absorpt_coefficient_mu 4.135
_exptl_absorpt_correction_T_max 0.796
_exptl_absorpt_correction_T_min 0.450
_exptl_absorpt_correction_type analytical
_exptl_absorpt_process_details
; 
CrysAlisPro, Oxford Diffraction Ltd.,
Version 1.171.34.44 (release 25-10-2010 CrysAlis171 .NET)
(compiled Oct 25 2010,18:11:34)
Analytical numeric absorption correction using a multifaceted crystal
            model based on expressions derived by R.C. Clark & J.S. Reid.
(Clark, R. C. & Reid, J. S. (1995). Acta Cryst. A51, 887-897) 
;
_exptl_crystal_colour colorless
_exptl_crystal_density_diffrn 1.918
_exptl_crystal_density_method 'not measured'
_exptl_crystal_description plate
_exptl_crystal_F_000 1080
_exptl_crystal_size_max 0.2660
_exptl_crystal_size_mid 0.1870
_exptl_crystal_size_min 0.0668
_refine_diff_density_max 1.113
_refine_diff_density_min -1.018
_refine_diff_density_rms 0.108
_refine_ls_extinction_method none
_refine_ls_goodness_of_fit_ref 1.041
_refine_ls_hydrogen_treatment constr
_refine_ls_matrix_type full
_refine_ls_number_parameters 541
_refine_ls_number_reflns 8046
_refine_ls_number_restraints 0
_refine_ls_restrained_S_all 1.041
_refine_ls_R_factor_all 0.0504
_refine_ls_R_factor_gt 0.0391
_refine_ls_shift/su_max 0.002
_refine_ls_shift/su_mean 0.000
_refine_ls_structure_factor_coef Fsqd
_refine_ls_weighting_details 'calc w=1/[\s^2^(Fo^2^)+(0.0453P)^2^+0.5989P] where P=(Fo^2^+2Fc^2^)/3'
_refine_ls_weighting_scheme calc
_refine_ls_wR_factor_gt 0.0869
_refine_ls_wR_factor_ref 0.0937
_reflns_number_gt 6850
_reflns_number_total 8046
_reflns_threshold_expression >2sigma(I)
_cod_data_source_file ic501039n_si_002.cif
_cod_data_source_block ab30
_cod_depositor_comments 'Adding full bibliography for 4341179--4341182.cif.'
_cod_database_code 4341181

loop_
_symmetry_equiv_pos_as_xyz
'x, y, z'
'-x, -y, -z'

loop_
_atom_site_label
_atom_site_type_symbol
_atom_site_fract_x
_atom_site_fract_y
_atom_site_fract_z
_atom_site_U_iso_or_equiv
_atom_site_adp_type
_atom_site_occupancy
_atom_site_symmetry_multiplicity
_atom_site_calc_flag
_atom_site_refinement_flags
Au1 Au 0.762757(17) 0.721959(18) 0.751141(10) 0.03724(8) Uani 1 1 d .
P1 P 0.54945(13) 0.59725(13) 0.73261(7) 0.0383(3) Uani 1 1 d .
C1 C 0.8488(5) 0.6045(5) 0.6824(3) 0.0411(12) Uani 1 1 d .
C2 C 0.8015(6) 0.5869(6) 0.6111(3) 0.0555(15) Uani 1 1 d .
C3 C 0.8524(7) 0.4971(7) 0.5690(3) 0.0671(18) Uani 1 1 d .
C4 C 0.9560(7) 0.4249(6) 0.5972(4) 0.069(2) Uani 1 1 d .
C5 C 1.0090(6) 0.4419(6) 0.6668(4) 0.0587(16) Uani 1 1 d .
C6 C 0.9541(5) 0.5307(5) 0.7077(3) 0.0478(13) Uani 1 1 d .
F1 F 0.6970(4) 0.6535(4) 0.58089(19) 0.0807(11) Uani 1 1 d .
F2 F 0.7997(5) 0.4812(5) 0.4998(2) 0.1122(17) Uani 1 1 d .
F3 F 1.0074(5) 0.3390(5) 0.5561(3) 0.1108(17) Uani 1 1 d .
F4 F 1.1128(4) 0.3744(4) 0.6947(3) 0.0868(13) Uani 1 1 d .
F5 F 1.0078(4) 0.5434(4) 0.7765(2) 0.0712(10) Uani 1 1 d .
C11 C 0.9346(5) 0.8491(5) 0.7568(3) 0.0443(13) Uani 1 1 d .
C12 C 1.0466(6) 0.8550(6) 0.8074(4) 0.0574(16) Uani 1 1 d .
C13 C 1.1588(6) 0.9418(8) 0.8069(4) 0.074(2) Uani 1 1 d .
C14 C 1.1553(7) 1.0253(7) 0.7545(5) 0.077(2) Uani 1 1 d .
C15 C 1.0451(8) 1.0242(6) 0.7029(4) 0.0682(19) Uani 1 1 d .
C16 C 0.9347(6) 0.9355(5) 0.7050(3) 0.0503(14) Uani 1 1 d .
F6 F 1.0504(4) 0.7771(4) 0.8615(2) 0.0788(11) Uani 1 1 d .
F7 F 1.2690(4) 0.9426(5) 0.8584(3) 0.1113(18) Uani 1 1 d .
F8 F 1.2663(5) 1.1080(5) 0.7534(3) 0.126(2) Uani 1 1 d .
F9 F 1.0413(5) 1.1069(4) 0.6518(3) 0.1024(16) Uani 1 1 d .
F10 F 0.8266(4) 0.9372(4) 0.65241(19) 0.0671(9) Uani 1 1 d .
C21 C 0.6986(5) 0.8402(5) 0.8271(3) 0.0393(11) Uani 1 1 d .
C22 C 0.6488(6) 0.9582(5) 0.8153(3) 0.0506(14) Uani 1 1 d .
C23 C 0.6131(6) 1.0387(6) 0.8659(4) 0.0595(16) Uani 1 1 d .
C24 C 0.6329(7) 1.0025(6) 0.9337(4) 0.0659(18) Uani 1 1 d .
C25 C 0.6816(6) 0.8849(7) 0.9495(3) 0.0601(16) Uani 1 1 d .
C26 C 0.7139(6) 0.8067(5) 0.8960(3) 0.0487(13) Uani 1 1 d .
F11 F 0.6309(4) 0.9990(4) 0.7488(2) 0.0768(11) Uani 1 1 d .
F12 F 0.5655(5) 1.1538(4) 0.8511(3) 0.0985(15) Uani 1 1 d .
F13 F 0.6043(5) 1.0829(4) 0.9856(3) 0.0967(15) Uani 1 1 d .
F14 F 0.6986(5) 0.8472(5) 1.0162(2) 0.0908(13) Uani 1 1 d .
F15 F 0.7616(4) 0.6912(3) 0.91349(18) 0.0669(9) Uani 1 1 d .
C31 C 0.5572(5) 0.4458(5) 0.6835(3) 0.0430(12) Uani 1 1 d .
C32 C 0.4719(8) 0.4132(8) 0.6202(4) 0.086(2) Uani 1 1 d .
H32 H 0.4032 0.4667 0.6029 0.103 Uiso 1 1 calc R
C33 C 0.4896(11) 0.3000(10) 0.5829(5) 0.118(4) Uani 1 1 d .
H33 H 0.4330 0.2784 0.5401 0.141 Uiso 1 1 calc R
C34 C 0.5888(10) 0.2201(7) 0.6080(5) 0.099(3) Uani 1 1 d .
H34 H 0.5992 0.1440 0.5828 0.118 Uiso 1 1 calc R
C35 C 0.6736(7) 0.2530(6) 0.6711(4) 0.0635(17) Uani 1 1 d .
H35 H 0.7414 0.1990 0.6889 0.076 Uiso 1 1 calc R
C36 C 0.6575(5) 0.3641(5) 0.7069(3) 0.0476(13) Uani 1 1 d .
H36 H 0.7164 0.3860 0.7490 0.057 Uiso 1 1 calc R
C41 C 0.4268(5) 0.6920(5) 0.6799(3) 0.0427(12) Uani 1 1 d .
C42 C 0.2860(5) 0.6663(6) 0.6779(3) 0.0528(14) Uani 1 1 d .
H42 H 0.2550 0.6040 0.7058 0.063 Uiso 1 1 calc R
C43 C 0.1929(5) 0.7329(6) 0.6348(3) 0.0526(14) Uani 1 1 d .
H43 H 0.0990 0.7132 0.6323 0.063 Uiso 1 1 calc R
C44 C 0.2377(5) 0.8286(5) 0.5952(3) 0.0457(13) Uani 1 1 d .
C45 C 0.3770(5) 0.8561(6) 0.5985(3) 0.0530(14) Uani 1 1 d .
H45 H 0.4077 0.9212 0.5722 0.064 Uiso 1 1 calc R
C46 C 0.4713(5) 0.7883(6) 0.6403(3) 0.0522(14) Uani 1 1 d .
H46 H 0.5651 0.8073 0.6419 0.063 Uiso 1 1 calc R
C47 C 0.1347(6) 0.9005(6) 0.5506(3) 0.0490(13) Uani 1 1 d .
O1 O 0.0102(4) 0.8754(4) 0.5503(2) 0.0594(11) Uani 1 1 d .
O2 O 0.1840(4) 0.9880(5) 0.5144(3) 0.0773(14) Uani 1 1 d .
H2 H 0.1215 1.0308 0.4965 0.116 Uiso 1 1 calc R
C51 C 0.4719(5) 0.5598(5) 0.8092(3) 0.0444(12) Uani 1 1 d .
C52 C 0.4194(6) 0.6563(6) 0.8468(3) 0.0542(14) Uani 1 1 d .
H52 H 0.4224 0.7403 0.8323 0.065 Uiso 1 1 calc R
C53 C 0.3624(7) 0.6284(7) 0.9059(4) 0.0692(19) Uani 1 1 d .
H53 H 0.3266 0.6938 0.9305 0.083 Uiso 1 1 calc R
C54 C 0.3583(8) 0.5073(8) 0.9282(4) 0.084(2) Uani 1 1 d .
H54 H 0.3228 0.4903 0.9690 0.101 Uiso 1 1 calc R
C55 C 0.4065(9) 0.4087(8) 0.8905(4) 0.095(3) Uani 1 1 d .
H55 H 0.3996 0.3244 0.9043 0.115 Uiso 1 1 calc R
C56 C 0.4653(7) 0.4367(6) 0.8319(4) 0.0678(18) Uani 1 1 d .
H56 H 0.5010 0.3710 0.8075 0.081 Uiso 1 1 calc R
C60 C 0.0185(12) 0.7068(12) 0.0786(7) 0.139(4) Uani 1 1 d .
H60 H -0.0723 0.6631 0.0619 0.167 Uiso 1 1 calc R
Cl1 Cl 0.0319(6) 0.7692(5) 0.1626(2) 0.234(3) Uani 1 1 d .
Cl2 Cl 0.1483(6) 0.6016(6) 0.0812(3) 0.285(3) Uani 1 1 d .
Cl3 Cl 0.0491(4) 0.8342(7) 0.0302(3) 0.285(4) Uani 1 1 d .

loop_
_atom_site_aniso_label
_atom_site_aniso_U_11
_atom_site_aniso_U_22
_atom_site_aniso_U_33
_atom_site_aniso_U_23
_atom_site_aniso_U_13
_atom_site_aniso_U_12
Au1 0.03774(12) 0.03808(12) 0.03656(13) 0.00503(8) 0.00500(8) 0.00900(7)
P1 0.0388(7) 0.0378(7) 0.0391(8) 0.0101(6) 0.0038(5) 0.0090(5)
C1 0.041(3) 0.043(3) 0.041(3) -0.003(2) 0.010(2) 0.001(2)
C2 0.058(4) 0.065(4) 0.044(4) -0.003(3) 0.012(3) 0.001(3)
C3 0.084(5) 0.076(5) 0.040(4) -0.009(3) 0.015(3) -0.007(4)
C4 0.081(5) 0.054(4) 0.080(5) -0.016(4) 0.041(4) 0.003(3)
C5 0.057(4) 0.042(3) 0.080(5) -0.005(3) 0.022(3) 0.002(3)
C6 0.051(3) 0.037(3) 0.056(4) 0.001(3) 0.011(3) 0.002(2)
F1 0.082(3) 0.108(3) 0.052(2) 0.012(2) 0.0008(19) 0.026(2)
F2 0.148(4) 0.139(5) 0.049(3) -0.021(3) 0.019(3) 0.015(3)
F3 0.144(4) 0.089(3) 0.112(4) -0.033(3) 0.065(3) 0.021(3)
F4 0.079(3) 0.056(2) 0.132(4) -0.001(2) 0.028(2) 0.0279(19)
F5 0.077(2) 0.067(2) 0.066(3) -0.0007(19) -0.0063(18) 0.0292(18)
C11 0.043(3) 0.040(3) 0.050(3) -0.007(3) 0.010(2) 0.004(2)
C12 0.052(3) 0.053(4) 0.063(4) -0.014(3) 0.000(3) 0.010(3)
C13 0.045(4) 0.080(5) 0.087(6) -0.035(5) -0.006(3) -0.001(3)
C14 0.066(4) 0.064(5) 0.101(7) -0.020(5) 0.027(4) -0.014(3)
C15 0.088(5) 0.040(4) 0.080(5) -0.007(3) 0.030(4) -0.008(3)
C16 0.057(3) 0.041(3) 0.055(4) -0.003(3) 0.017(3) 0.001(2)
F6 0.079(2) 0.082(3) 0.067(3) -0.001(2) -0.015(2) 0.013(2)
F7 0.064(3) 0.110(4) 0.143(5) -0.040(3) -0.022(3) -0.001(2)
F8 0.088(3) 0.097(4) 0.186(6) -0.036(4) 0.037(3) -0.049(3)
F9 0.136(4) 0.060(3) 0.118(4) 0.012(3) 0.050(3) -0.024(3)
F10 0.072(2) 0.068(2) 0.062(2) 0.0177(19) 0.0106(18) 0.0021(17)
C21 0.039(3) 0.030(3) 0.049(3) 0.004(2) 0.008(2) 0.0081(19)
C22 0.054(3) 0.041(3) 0.059(4) 0.009(3) 0.013(3) 0.011(2)
C23 0.067(4) 0.038(3) 0.080(5) 0.002(3) 0.026(3) 0.014(3)
C24 0.076(4) 0.049(4) 0.078(5) -0.013(4) 0.031(4) 0.007(3)
C25 0.070(4) 0.066(4) 0.046(4) -0.001(3) 0.018(3) -0.003(3)
C26 0.054(3) 0.046(3) 0.047(4) 0.001(3) 0.011(3) 0.008(2)
F11 0.107(3) 0.056(2) 0.075(3) 0.030(2) 0.022(2) 0.0288(19)
F12 0.126(3) 0.046(2) 0.136(4) 0.009(2) 0.047(3) 0.039(2)
F13 0.124(4) 0.075(3) 0.101(3) -0.033(3) 0.059(3) 0.007(2)
F14 0.128(4) 0.102(3) 0.046(2) 0.002(2) 0.024(2) 0.014(3)
F15 0.090(2) 0.057(2) 0.056(2) 0.0167(17) 0.0073(18) 0.0249(18)
C31 0.047(3) 0.041(3) 0.041(3) 0.004(2) 0.006(2) 0.000(2)
C32 0.112(6) 0.076(5) 0.060(5) -0.003(4) -0.016(4) 0.022(4)
C33 0.143(8) 0.092(7) 0.097(7) -0.044(6) -0.033(6) 0.018(6)
C34 0.145(8) 0.045(4) 0.103(7) -0.020(4) 0.015(6) 0.018(5)
C35 0.076(4) 0.039(3) 0.079(5) 0.010(3) 0.020(4) 0.010(3)
C36 0.056(3) 0.042(3) 0.047(3) 0.006(3) 0.015(3) 0.007(2)
C41 0.041(3) 0.038(3) 0.049(3) 0.012(2) 0.002(2) 0.011(2)
C42 0.042(3) 0.055(4) 0.063(4) 0.024(3) 0.006(3) 0.004(2)
C43 0.034(3) 0.054(4) 0.070(4) 0.019(3) 0.002(2) 0.005(2)
C44 0.047(3) 0.041(3) 0.048(3) 0.007(3) -0.001(2) 0.016(2)
C45 0.045(3) 0.056(4) 0.059(4) 0.026(3) 0.004(3) 0.005(2)
C46 0.037(3) 0.059(4) 0.063(4) 0.024(3) 0.004(2) 0.010(2)
C47 0.049(3) 0.049(3) 0.050(4) 0.009(3) 0.004(2) 0.017(2)
O1 0.047(2) 0.061(3) 0.072(3) 0.017(2) 0.0040(19) 0.0188(18)
O2 0.057(3) 0.082(3) 0.095(4) 0.047(3) 0.004(2) 0.023(2)
C51 0.039(3) 0.049(3) 0.048(3) 0.012(3) 0.008(2) 0.011(2)
C52 0.058(3) 0.051(3) 0.058(4) 0.005(3) 0.018(3) 0.009(3)
C53 0.071(4) 0.074(5) 0.070(5) 0.002(4) 0.032(4) 0.013(3)
C54 0.097(5) 0.093(6) 0.079(5) 0.031(4) 0.052(4) 0.027(4)
C55 0.134(7) 0.075(5) 0.104(6) 0.051(5) 0.077(6) 0.040(5)
C56 0.087(5) 0.053(4) 0.076(5) 0.022(3) 0.040(4) 0.025(3)
C60 0.121(8) 0.129(10) 0.168(12) -0.039(9) 0.039(8) 0.000(7)
Cl1 0.399(7) 0.207(4) 0.144(3) 0.034(3) 0.125(4) 0.178(5)
Cl2 0.324(7) 0.327(7) 0.217(5) -0.091(5) 0.061(5) 0.175(6)
Cl3 0.154(3) 0.480(10) 0.205(5) 0.194(6) -0.035(3) -0.087(5)

loop_
_atom_type_symbol
_atom_type_description
_atom_type_scat_dispersion_real
_atom_type_scat_dispersion_imag
_atom_type_scat_source
C C 0.0033 0.0016 'International Tables Vol C Tables 4.2.6.8 and 6.1.1.4'
H H 0.0000 0.0000 'International Tables Vol C Tables 4.2.6.8 and 6.1.1.4'
Cl Cl 0.1484 0.1585 'International Tables Vol C Tables 4.2.6.8 and 6.1.1.4'
O O 0.0106 0.0060 'International Tables Vol C Tables 4.2.6.8 and 6.1.1.4'
F F 0.0171 0.0103 'International Tables Vol C Tables 4.2.6.8 and 6.1.1.4'
P P 0.1023 0.0942 'International Tables Vol C Tables 4.2.6.8 and 6.1.1.4'
Au Au -2.0133 8.8022 'International Tables Vol C Tables 4.2.6.8 and 6.1.1.4'

loop_
_geom_angle_atom_site_label_1
_geom_angle_atom_site_label_2
_geom_angle_atom_site_label_3
_geom_angle
C21 Au1 C1 173.45(19)
C21 Au1 C11 87.72(19)
C1 Au1 C11 87.95(19)
C21 Au1 P1 91.58(14)
C1 Au1 P1 93.43(14)
C11 Au1 P1 171.50(16)
C31 P1 C41 107.6(2)
C31 P1 C51 106.8(3)
C41 P1 C51 105.3(2)
C31 P1 Au1 112.54(17)
C41 P1 Au1 106.11(17)
C51 P1 Au1 117.86(18)
C6 C1 C2 115.2(5)
C6 C1 Au1 120.0(4)
C2 C1 Au1 124.7(4)
F1 C2 C3 117.3(6)
F1 C2 C1 120.1(5)
C3 C2 C1 122.5(6)
F2 C3 C4 120.2(6)
F2 C3 C2 120.1(7)
C4 C3 C2 119.7(6)
F3 C4 C3 119.9(7)
F3 C4 C5 120.2(7)
C3 C4 C5 119.8(6)
F4 C5 C4 120.4(6)
F4 C5 C6 120.6(6)
C4 C5 C6 118.9(6)
F5 C6 C1 119.1(5)
F5 C6 C5 117.2(5)
C1 C6 C5 123.8(6)
C12 C11 C16 116.8(5)
C12 C11 Au1 125.6(5)
C16 C11 Au1 117.7(4)
F6 C12 C11 119.8(5)
F6 C12 C13 118.0(6)
C11 C12 C13 122.2(7)
F7 C13 C14 120.9(7)
F7 C13 C12 119.8(8)
C14 C13 C12 119.3(6)
C15 C14 F8 120.0(8)
C15 C14 C13 120.8(6)
F8 C14 C13 119.1(8)
F9 C15 C14 120.8(6)
F9 C15 C16 120.9(7)
C14 C15 C16 118.3(7)
F10 C16 C11 120.9(5)
F10 C16 C15 116.5(6)
C11 C16 C15 122.6(6)
C22 C21 C26 114.9(5)
C22 C21 Au1 124.4(4)
C26 C21 Au1 120.6(4)
F11 C22 C23 116.8(5)
F11 C22 C21 118.8(5)
C23 C22 C21 124.4(6)
F12 C23 C22 121.6(6)
F12 C23 C24 119.8(6)
C22 C23 C24 118.5(6)
F13 C24 C23 119.9(6)
F13 C24 C25 119.8(7)
C23 C24 C25 120.3(6)
F14 C25 C24 120.6(6)
F14 C25 C26 120.7(6)
C24 C25 C26 118.6(6)
F15 C26 C25 117.0(5)
F15 C26 C21 119.8(5)
C25 C26 C21 123.2(6)
C36 C31 C32 118.2(6)
C36 C31 P1 119.3(4)
C32 C31 P1 122.3(5)
C31 C32 C33 119.4(7)
C34 C33 C32 120.9(8)
C33 C34 C35 119.4(7)
C36 C35 C34 119.6(6)
C35 C36 C31 122.4(6)
C46 C41 C42 119.2(5)
C46 C41 P1 120.7(4)
C42 C41 P1 120.0(4)
C43 C42 C41 120.1(5)
C42 C43 C44 120.5(5)
C43 C44 C45 119.4(5)
C43 C44 C47 119.1(5)
C45 C44 C47 121.6(5)
C46 C45 C44 120.8(5)
C45 C46 C41 120.1(5)
O1 C47 O2 124.4(5)
O1 C47 C44 119.8(5)
O2 C47 C44 115.8(5)
C56 C51 C52 118.4(5)
C56 C51 P1 121.5(4)
C52 C51 P1 120.2(4)
C53 C52 C51 120.3(6)
C54 C53 C52 120.8(6)
C53 C54 C55 120.1(7)
C54 C55 C56 119.2(7)
C51 C56 C55 121.2(6)
Cl3 C60 Cl1 105.2(7)
Cl3 C60 Cl2 111.0(7)
Cl1 C60 Cl2 104.8(8)

loop_
_geom_bond_atom_site_label_1
_geom_bond_atom_site_label_2
_geom_bond_distance
Au1 C21 2.068(5)
Au1 C1 2.073(5)
Au1 C11 2.077(5)
Au1 P1 2.3768(13)
P1 C31 1.813(5)
P1 C41 1.815(5)
P1 C51 1.815(6)
C1 C6 1.364(8)
C1 C2 1.379(8)
C2 F1 1.343(7)
C2 C3 1.379(9)
C3 F2 1.350(8)
C3 C4 1.358(10)
C4 F3 1.342(7)
C4 C5 1.359(10)
C5 F4 1.329(7)
C5 C6 1.377(8)
C6 F5 1.344(7)
C11 C12 1.347(8)
C11 C16 1.373(8)
C12 F6 1.346(8)
C12 C13 1.391(9)
C13 F7 1.349(8)
C13 C14 1.357(11)
C14 C15 1.349(11)
C14 F8 1.357(7)
C15 F9 1.336(9)
C15 C16 1.394(8)
C16 F10 1.349(7)
C21 C22 1.362(7)
C21 C26 1.377(8)
C22 F11 1.356(7)
C22 C23 1.360(8)
C23 F12 1.336(7)
C23 C24 1.363(10)
C24 F13 1.350(7)
C24 C25 1.367(9)
C25 F14 1.349(7)
C25 C26 1.373(8)
C26 F15 1.351(6)
C31 C36 1.374(7)
C31 C32 1.384(9)
C32 C33 1.388(11)
C33 C34 1.362(12)
C34 C35 1.380(11)
C35 C36 1.350(8)
C41 C46 1.379(8)
C41 C42 1.393(7)
C42 C43 1.376(8)
C43 C44 1.377(8)
C44 C45 1.377(7)
C44 C47 1.480(7)
C45 C46 1.376(8)
C47 O1 1.239(6)
C47 O2 1.292(7)
C51 C56 1.373(8)
C51 C52 1.384(8)
C52 C53 1.382(9)
C53 C54 1.350(10)
C54 C55 1.380(10)
C55 C56 1.383(9)
C60 Cl3 1.695(14)
C60 Cl1 1.702(12)
C60 Cl2 1.724(12)
